data_2310616
loop_
_publ_author_name
'Kay, H.F.'
'Miles, J.L.'

_publ_section_title
;
 The Structure of Cadmium Titanate and Sodium Tantalate
;
_journal_name_full 'Acta Crystallographica (1,1948-23,1967)'
_journal_page_first 213
_journal_page_last 218
_journal_volume 10
_journal_year 1957
_chemical_formula_sum 'Cd O3 Ti'
_chemical_name_systematic 'Cd Ti O3'
_space_group_IT_number 33
_symmetry_space_group_name_Hall 'P -2n -2ac'
_symmetry_space_group_name_H-M 'P c 21 n'
_cell_angle_alpha 90
_cell_angle_beta 90
_cell_angle_gamma 90
_cell_formula_units_Z 4
_cell_length_a 5.348
_cell_length_b 7.615
_cell_length_c 5.417
_cell_volume 220.607
_citation_journal_id_ASTM ACCRA9
_cod_data_source_file Kay_ACCRA9_1957_229.cif
_cod_data_source_block Cd1O3Ti1
_cod_original_cell_volume 220.6074
_cod_original_sg_symbol_Hall 'P 2c -2n (y,z,x)'
_cod_original_formula_sum 'Cd1 O3 Ti1'
_cod_database_code 2310616

loop_
_symmetry_equiv_pos_as_xyz
x,y,z
-x,y+1/2,-z
x+1/2,y+1/2,-z+1/2
-x+1/2,y,z+1/2

loop_
_atom_site_label
_atom_site_type_symbol
_atom_site_fract_x
_atom_site_fract_y
_atom_site_fract_z
_atom_site_occupancy
_atom_site_U_iso_or_equiv
O1 O-2 -0.03 0.75 0.505 1 0.0
Ti1 Ti+4 0.505 0 -0.065 1 0.0
O2 O-2 0.3 -0.03 0.31 1 0.0
O3 O-2 0.3 0.57 0.31 1 0.0
Cd1 Cd+2 0.006 0.75 0.016 1 0.0
